data_2211238
loop_
_publ_author_name
'Le-Qing Fan'
'Ji-Huai Wu'

_publ_section_title
(2,2'-Bipyridine-\k^2^<i>N</i>,<i>N</i>')(<i>N</i>,<i>N</i>-diethyldithiocarbamato-\k^2^<i>S</i>,<i>S</i>')iodocopper(II)
_journal_coeditor_code XU2132
_journal_issue 11
_journal_name_full 'Acta Crystallographica Section E'
_journal_page_first m2891
_journal_page_last m2892
_journal_paper_doi 10.1107/S1600536806040906
_journal_volume 62
_journal_year 2006
_chemical_formula_iupac '[Cu (C10 H8 N2) (C5 H10 N S2) I]'
_chemical_formula_moiety 'C15 H18 Cu I N3 S2'
_chemical_formula_sum 'C15 H18 Cu I N3 S2'
_chemical_formula_weight 494.88
_chemical_name_systematic
;
 ?
;
_space_group_IT_number 14
_symmetry_cell_setting monoclinic
_symmetry_space_group_name_Hall '-P 2yn'
_symmetry_space_group_name_H-M 'P 1 21/n 1'
_atom_sites_solution_hydrogens geom
_atom_sites_solution_primary direct
_atom_sites_solution_secondary difmap
_audit_creation_method SHELXL-97
_cell_angle_alpha 90.00
_cell_angle_beta 94.804(4)
_cell_angle_gamma 90.00
_cell_formula_units_Z 4
_cell_length_a 6.7203(4)
_cell_length_b 17.0971(11)
_cell_length_c 16.0369(11)
_cell_measurement_reflns_used 4503
_cell_measurement_temperature 293(2)
_cell_measurement_theta_max 27.5
_cell_measurement_theta_min 2.3
_cell_volume 1836.1(2)
_computing_cell_refinement CrystalClear
_computing_data_collection 'CrystalClear (Rigaku, 2000)'
_computing_data_reduction CrystalClear
_computing_molecular_graphics 'SHELXTL (Bruker, 1998)'
_computing_publication_material SHELXTL
_computing_structure_refinement 'SHELXL-97 (Sheldrick, 1997)'
_computing_structure_solution 'SHELXS-97 (Sheldrick, 1997)'
_diffrn_ambient_temperature 293(2)
_diffrn_measured_fraction_theta_full 1.00
_diffrn_measured_fraction_theta_max 1.00
_diffrn_measurement_device_type 'Rigaku Mercury CCD diffractometer'
_diffrn_measurement_method '\w scans'
_diffrn_radiation_monochromator 'Graphite Monochromator'
_diffrn_radiation_source 'Sealed Tube'
_diffrn_radiation_type 'Molybdenum K\a'
_diffrn_radiation_wavelength 0.71073
_diffrn_reflns_av_R_equivalents 0.019
_diffrn_reflns_av_sigmaI/netI 0.017
_diffrn_reflns_limit_h_max 8
_diffrn_reflns_limit_h_min -8
_diffrn_reflns_limit_k_max 22
_diffrn_reflns_limit_k_min -19
_diffrn_reflns_limit_l_max 20
_diffrn_reflns_limit_l_min -19
_diffrn_reflns_number 14078
_diffrn_reflns_theta_full 27.5
_diffrn_reflns_theta_max 27.5
_diffrn_reflns_theta_min 2.3
_diffrn_standards_number 0
_exptl_absorpt_coefficient_mu 3.097
_exptl_absorpt_correction_T_max 0.645
_exptl_absorpt_correction_T_min 0.480
_exptl_absorpt_correction_type multi-scan
_exptl_absorpt_process_details 'CrystalClear (Rigaku, 2000)'
_exptl_crystal_colour Black
_exptl_crystal_density_diffrn 1.790
_exptl_crystal_density_method 'not measured'
_exptl_crystal_description Prism
_exptl_crystal_F_000 972
_exptl_crystal_size_max 0.30
_exptl_crystal_size_mid 0.20
_exptl_crystal_size_min 0.15
_refine_diff_density_max 0.69
_refine_diff_density_min -0.49
_refine_ls_extinction_method none
_refine_ls_goodness_of_fit_ref 0.945
_refine_ls_hydrogen_treatment constr
_refine_ls_matrix_type full
_refine_ls_number_parameters 199
_refine_ls_number_reflns 4193
_refine_ls_number_restraints 0
_refine_ls_restrained_S_all 0.945
_refine_ls_R_factor_all 0.038
_refine_ls_R_factor_gt 0.033
_refine_ls_shift/su_max 0.001
_refine_ls_shift/su_mean 0.000
_refine_ls_structure_factor_coef Fsqd
_refine_ls_weighting_details 'calc w=1/[\s^2^(Fo^2^)+(0.1021P)^2^+0.025P] where P=(Fo^2^+2Fc^2^)/3'
_refine_ls_weighting_scheme calc
_refine_ls_wR_factor_gt 0.117
_refine_ls_wR_factor_ref 0.125
_reflns_number_gt 3770
_reflns_number_total 4193
_reflns_threshold_expression I>2\s(I)
_cod_data_source_file xu2132.cif
_cod_data_source_block I
_cod_depositor_comments
;
The following automatic conversions were performed:
'_symmetry_cell_setting' value 'Monoclinic' changed to 'monoclinic'
according to '/home/saulius/struct/CIF-dictionaries/cif_core.dic'
dictionary named 'cif_core.dic' version 2.4.1 from 2010-06-29.

Automatic conversion script
Id: cif_fix_enum 1527 2010-12-29 10:47:43Z saulius 

The following automatic conversions were performed:

'_symmetry_cell_setting' value 'Monoclinic' changed to 'monoclinic'
according to /home/saulius/struct/CIF-dictionaries/cif_core.dic
dictionary named 'cif_core.dic' version 2.4.1 from 2010-06-29.

Automatic conversion script
Id: cif_fix_values 1715 2011-07-08 13:25:40Z adriana 
;
_cod_original_sg_symbol_H-M 'P 21/n'
_cod_database_code 2211238
_cod_database_fobs_code 2211238

loop_
_symmetry_equiv_pos_as_xyz
'x, y, z'
'-x+1/2, y+1/2, -z+1/2'
'-x, -y, -z'
'x-1/2, -y-1/2, z-1/2'

loop_
_atom_site_type_symbol
_atom_site_label
_atom_site_fract_x
_atom_site_fract_y
_atom_site_fract_z
_atom_site_U_iso_or_equiv
_atom_site_adp_type
_atom_site_calc_flag
_atom_site_refinement_flags
_atom_site_occupancy
Cu Cu1 0.44599(6) 0.65068(2) 0.41655(2) 0.04483(14) Uani d . 1
S S1 0.17491(13) 0.62982(6) 0.31963(6) 0.0551(2) Uani d . 1
S S2 0.55819(14) 0.55575(6) 0.32882(6) 0.0592(3) Uani d . 1
I I1 0.62628(4) 0.793273(14) 0.368232(14) 0.05544(12) Uani d . 1
N N1 0.2667(4) 0.51810(18) 0.21097(17) 0.0509(7) Uani d . 1
N N2 0.3055(5) 0.70742(16) 0.50569(17) 0.0470(6) Uani d . 1
N N3 0.6429(5) 0.62983(17) 0.51722(17) 0.0507(6) Uani d . 1
C C1 0.3248(5) 0.5619(2) 0.27684(19) 0.0452(7) Uani d . 1
C C2 0.0654(6) 0.5264(2) 0.1673(2) 0.0591(9) Uani d . 1
H H2A -0.0246 0.5470 0.2062 0.071 Uiso calc R 1
H H2B 0.0167 0.4752 0.1494 0.071 Uiso calc R 1
C C3 0.0620(7) 0.5795(4) 0.0924(3) 0.0805(14) Uani d . 1
H H3A -0.0717 0.5828 0.0664 0.121 Uiso calc R 1
H H3B 0.1485 0.5588 0.0531 0.121 Uiso calc R 1
H H3C 0.1072 0.6307 0.1098 0.121 Uiso calc R 1
C C4 0.3989(7) 0.4594(3) 0.1776(3) 0.0668(10) Uani d . 1
H H4A 0.4878 0.4392 0.2234 0.080 Uiso calc R 1
H H4B 0.3182 0.4162 0.1548 0.080 Uiso calc R 1
C C5 0.5183(9) 0.4893(4) 0.1130(4) 0.111(2) Uani d . 1
H H5A 0.6006 0.4481 0.0942 0.166 Uiso calc R 1
H H5B 0.6014 0.5312 0.1355 0.166 Uiso calc R 1
H H5C 0.4316 0.5083 0.0668 0.166 Uiso calc R 1
C C6 0.1358(6) 0.7471(2) 0.4937(2) 0.0557(8) Uani d . 1
H H6A 0.0706 0.7482 0.4402 0.067 Uiso calc R 1
C C7 0.0510(7) 0.7870(2) 0.5575(3) 0.0649(11) Uani d . 1
H H7A -0.0684 0.8142 0.5473 0.078 Uiso calc R 1
C C8 0.1494(8) 0.7849(3) 0.6365(3) 0.0693(12) Uani d . 1
H H8A 0.0962 0.8105 0.6808 0.083 Uiso calc R 1
C C9 0.3238(7) 0.7455(3) 0.6493(2) 0.0606(10) Uani d . 1
H H9A 0.3905 0.7441 0.7024 0.073 Uiso calc R 1
C C10 0.4045(6) 0.70690(19) 0.5828(2) 0.0466(7) Uani d . 1
C C11 0.5969(6) 0.6643(2) 0.58881(19) 0.0480(7) Uani d . 1
C C12 0.7245(7) 0.6604(2) 0.6607(2) 0.0609(10) Uani d . 1
H H12A 0.6930 0.6857 0.7092 0.073 Uiso calc R 1
C C13 0.8995(7) 0.6185(3) 0.6595(3) 0.0702(12) Uani d . 1
H H13A 0.9849 0.6141 0.7079 0.084 Uiso calc R 1
C C14 0.9480(8) 0.5834(3) 0.5874(3) 0.0742(13) Uani d . 1
H H14A 1.0659 0.5553 0.5856 0.089 Uiso calc R 1
C C15 0.8147(7) 0.5914(2) 0.5168(3) 0.0683(11) Uani d . 1
H H15A 0.8473 0.5687 0.4670 0.082 Uiso calc R 1

loop_
_atom_site_aniso_label
_atom_site_aniso_U_11
_atom_site_aniso_U_22
_atom_site_aniso_U_33
_atom_site_aniso_U_12
_atom_site_aniso_U_13
_atom_site_aniso_U_23
Cu1 0.0535(2) 0.0486(3) 0.0312(2) 0.00565(16) -0.00388(16) -0.00590(14)
S1 0.0526(5) 0.0646(6) 0.0466(5) 0.0081(4) -0.0057(3) -0.0165(4)
S2 0.0582(5) 0.0671(6) 0.0496(5) 0.0150(4) -0.0108(4) -0.0197(4)
I1 0.0693(2) 0.05212(19) 0.04441(17) -0.00292(9) 0.00193(12) 0.00771(8)
N1 0.0586(16) 0.0543(18) 0.0390(14) -0.0038(13) -0.0007(12) -0.0070(12)
N2 0.0574(16) 0.0520(17) 0.0319(13) -0.0017(12) 0.0054(11) -0.0025(10)
N3 0.0688(18) 0.0417(15) 0.0386(14) 0.0036(13) -0.0131(12) -0.0043(11)
C1 0.0517(17) 0.0457(18) 0.0375(15) -0.0024(13) 0.0001(12) -0.0044(12)
C2 0.058(2) 0.067(2) 0.051(2) -0.0070(18) -0.0055(15) -0.0140(17)
C3 0.070(3) 0.096(4) 0.074(3) 0.023(2) -0.001(2) 0.013(3)
C4 0.087(3) 0.063(3) 0.049(2) 0.010(2) -0.0006(18) -0.0184(17)
C5 0.108(4) 0.122(5) 0.110(5) 0.043(4) 0.053(4) 0.027(4)
C6 0.063(2) 0.061(2) 0.0444(18) 0.0037(17) 0.0113(15) -0.0029(15)
C7 0.072(3) 0.059(2) 0.067(3) 0.0025(18) 0.029(2) -0.0054(17)
C8 0.091(3) 0.064(3) 0.057(3) -0.011(2) 0.031(2) -0.0166(17)
C9 0.086(3) 0.062(2) 0.0357(16) -0.016(2) 0.0143(17) -0.0090(15)
C10 0.061(2) 0.0470(19) 0.0324(15) -0.0113(14) 0.0084(13) 0.0002(11)
C11 0.069(2) 0.0414(17) 0.0320(14) -0.0156(15) -0.0025(13) 0.0043(12)
C12 0.083(3) 0.060(2) 0.0374(17) -0.020(2) -0.0103(16) 0.0061(15)
C13 0.092(3) 0.057(2) 0.056(2) -0.012(2) -0.033(2) 0.0096(18)
C14 0.087(3) 0.049(2) 0.079(3) 0.011(2) -0.038(2) -0.0045(19)
C15 0.081(3) 0.058(2) 0.062(2) 0.019(2) -0.0212(19) -0.0145(18)

loop_
_atom_type_symbol
_atom_type_description
_atom_type_scat_dispersion_real
_atom_type_scat_dispersion_imag
_atom_type_scat_source
C C 0.0033 0.0016 'International Tables Vol C Tables 4.2.6.8 and 6.1.1.4'
H H 0.0000 0.0000 'International Tables Vol C Tables 4.2.6.8 and 6.1.1.4'
N N 0.0061 0.0033 'International Tables Vol C Tables 4.2.6.8 and 6.1.1.4'
S S 0.1246 0.1234 'International Tables Vol C Tables 4.2.6.8 and 6.1.1.4'
Cu Cu 0.3201 1.2651 'International Tables Vol C Tables 4.2.6.8 and 6.1.1.4'
I I -0.4742 1.8119 'International Tables Vol C Tables 4.2.6.8 and 6.1.1.4'

loop_
_geom_angle_atom_site_label_1
_geom_angle_atom_site_label_2
_geom_angle_atom_site_label_3
_geom_angle
_geom_angle_publ_flag
N2 Cu1 N3 80.45(12) yes
N2 Cu1 S2 163.64(9) yes
N3 Cu1 S2 97.84(9) yes
N2 Cu1 S1 99.22(9) yes
N3 Cu1 S1 158.08(10) yes
S2 Cu1 S1 76.27(3) yes
N2 Cu1 I1 90.92(8) yes
N3 Cu1 I1 95.88(9) yes
S2 Cu1 I1 105.43(3) yes
S1 Cu1 I1 106.04(3) yes
C1 S1 Cu1 85.28(12) ?
C1 S2 Cu1 85.47(11) ?
C1 N1 C4 121.9(3) ?
C1 N1 C2 121.3(3) ?
C4 N1 C2 116.8(3) ?
C6 N2 C10 119.1(3) ?
C6 N2 Cu1 126.0(2) ?
C10 N2 Cu1 114.8(2) ?
C15 N3 C11 118.7(3) ?
C15 N3 Cu1 126.3(3) ?
C11 N3 Cu1 114.8(2) ?
N1 C1 S2 123.2(3) ?
N1 C1 S1 123.8(3) ?
S2 C1 S1 112.97(18) ?
N1 C2 C3 112.8(3) ?
N1 C2 H2A 109.0 ?
C3 C2 H2A 109.0 ?
N1 C2 H2B 109.0 ?
C3 C2 H2B 109.0 ?
H2A C2 H2B 107.8 ?
C2 C3 H3A 109.5 ?
C2 C3 H3B 109.5 ?
H3A C3 H3B 109.5 ?
C2 C3 H3C 109.5 ?
H3A C3 H3C 109.5 ?
H3B C3 H3C 109.5 ?
C5 C4 N1 113.9(4) ?
C5 C4 H4A 108.8 ?
N1 C4 H4A 108.8 ?
C5 C4 H4B 108.8 ?
N1 C4 H4B 108.8 ?
H4A C4 H4B 107.7 ?
C4 C5 H5A 109.5 ?
C4 C5 H5B 109.5 ?
H5A C5 H5B 109.5 ?
C4 C5 H5C 109.5 ?
H5A C5 H5C 109.5 ?
H5B C5 H5C 109.5 ?
N2 C6 C7 122.9(4) ?
N2 C6 H6A 118.5 ?
C7 C6 H6A 118.5 ?
C8 C7 C6 118.0(4) ?
C8 C7 H7A 121.0 ?
C6 C7 H7A 121.0 ?
C9 C8 C7 119.6(4) ?
C9 C8 H8A 120.2 ?
C7 C8 H8A 120.2 ?
C8 C9 C10 120.4(4) ?
C8 C9 H9A 119.8 ?
C10 C9 H9A 119.8 ?
N2 C10 C9 120.0(4) ?
N2 C10 C11 115.0(3) ?
C9 C10 C11 125.0(3) ?
N3 C11 C12 121.3(4) ?
N3 C11 C10 114.9(3) ?
C12 C11 C10 123.9(3) ?
C13 C12 C11 119.0(4) ?
C13 C12 H12A 120.5 ?
C11 C12 H12A 120.5 ?
C14 C13 C12 120.3(4) ?
C14 C13 H13A 119.8 ?
C12 C13 H13A 119.8 ?
C13 C14 C15 117.6(4) ?
C13 C14 H14A 121.2 ?
C15 C14 H14A 121.2 ?
N3 C15 C14 123.1(4) ?
N3 C15 H15A 118.5 ?
C14 C15 H15A 118.5 ?

loop_
_geom_bond_atom_site_label_1
_geom_bond_atom_site_label_2
_geom_bond_distance
_geom_bond_publ_flag
Cu1 I1 2.8582(5) yes
Cu1 S1 2.3210(9) yes
Cu1 S2 2.3151(9) yes
Cu1 N2 2.025(3) yes
Cu1 N3 2.031(3) yes
S1 C1 1.717(3) ?
S2 C1 1.717(3) ?
N1 C1 1.327(4) ?
N1 C4 1.470(5) ?
N1 C2 1.477(5) ?
N2 C6 1.327(5) ?
N2 C10 1.354(4) ?
N3 C15 1.330(5) ?
N3 C11 1.349(4) ?
C2 C3 1.505(6) ?
C2 H2A 0.9700 ?
C2 H2B 0.9700 ?
C3 H3A 0.9600 ?
C3 H3B 0.9600 ?
C3 H3C 0.9600 ?
C4 C5 1.455(7) ?
C4 H4A 0.9700 ?
C4 H4B 0.9700 ?
C5 H5A 0.9600 ?
C5 H5B 0.9600 ?
C5 H5C 0.9600 ?
C6 C7 1.392(5) ?
C6 H6A 0.9300 ?
C7 C8 1.380(7) ?
C7 H7A 0.9300 ?
C8 C9 1.352(7) ?
C8 H8A 0.9300 ?
C9 C10 1.401(5) ?
C9 H9A 0.9300 ?
C10 C11 1.480(6) ?
C11 C12 1.380(5) ?
C12 C13 1.379(7) ?
C12 H12A 0.9300 ?
C13 C14 1.365(7) ?
C13 H13A 0.9300 ?
C14 C15 1.390(5) ?
C14 H14A 0.9300 ?
C15 H15A 0.9300 ?
